data_4509377
loop_
_publ_author_name
'Martins, Felipe T.'
'Bocelli, M\'arcio D.'
'Bonfilio, Rudy'
'de Ara\'ujo, Magali B.'
'Lima, Patr\'icia V. de'
'Neves, Person P.'
'Veloso, Marcia P.'
'Ellena, Javier'
'Doriguetto, Ant\^onio C.'

_publ_section_title
;
 Conformational Polymorphism in Racemic Crystals of the Diuretic Drug
 Chlortalidone
;
_journal_issue 7
_journal_name_full 'Crystal Growth &amp; Design'
_journal_page_first 3235
_journal_paper_doi 10.1021/cg801322x
_journal_volume 9
_journal_year 2009
_chemical_formula_sum 'C14 H11 Cl N2 O4 S'
_chemical_formula_weight 338.76
_chemical_name_common 'chlortalidone Form I'
_space_group_IT_number 2
_symmetry_cell_setting triclinic
_symmetry_space_group_name_Hall '-P 1'
_symmetry_space_group_name_H-M 'P -1'
_atom_sites_solution_hydrogens geom
_atom_sites_solution_primary direct
_atom_sites_solution_secondary difmap
_audit_creation_method SHELXL-97
_cell_angle_alpha 92.141(2)
_cell_angle_beta 101.050(2)
_cell_angle_gamma 107.024(2)
_cell_formula_units_Z 2
_cell_length_a 6.2270(2)
_cell_length_b 8.3870(3)
_cell_length_c 14.3640(4)
_cell_measurement_reflns_used 11294
_cell_measurement_temperature 293(2)
_cell_measurement_theta_max 26.03
_cell_measurement_theta_min 3.06
_cell_volume 700.50(4)
_computing_structure_refinement 'SHELXL-97 (Sheldrick, 1997)'
_diffrn_ambient_temperature 293(2)
_diffrn_measured_fraction_theta_full 0.950
_diffrn_measured_fraction_theta_max 0.950
_diffrn_radiation_monochromator graphite
_diffrn_radiation_source 'fine-focus sealed tube'
_diffrn_radiation_type MoK\a
_diffrn_radiation_wavelength 0.71073
_diffrn_reflns_av_R_equivalents 0.0998
_diffrn_reflns_av_sigmaI/netI 0.0576
_diffrn_reflns_limit_h_max 6
_diffrn_reflns_limit_h_min -7
_diffrn_reflns_limit_k_max 10
_diffrn_reflns_limit_k_min -10
_diffrn_reflns_limit_l_max 17
_diffrn_reflns_limit_l_min -17
_diffrn_reflns_number 11294
_diffrn_reflns_theta_full 26.03
_diffrn_reflns_theta_max 26.03
_diffrn_reflns_theta_min 3.06
_exptl_absorpt_coefficient_mu 0.442
_exptl_absorpt_correction_type none
_exptl_crystal_colour colorless
_exptl_crystal_density_diffrn 1.606
_exptl_crystal_density_method 'not measured'
_exptl_crystal_description prism
_exptl_crystal_F_000 348
_exptl_crystal_size_max 0.43
_exptl_crystal_size_mid 0.21
_exptl_crystal_size_min 0.14
_refine_diff_density_max 0.304
_refine_diff_density_min -0.425
_refine_diff_density_rms 0.100
_refine_ls_extinction_method none
_refine_ls_goodness_of_fit_ref 1.094
_refine_ls_hydrogen_treatment mixed
_refine_ls_matrix_type full
_refine_ls_number_parameters 215
_refine_ls_number_reflns 2627
_refine_ls_number_restraints 0
_refine_ls_restrained_S_all 1.094
_refine_ls_R_factor_all 0.0605
_refine_ls_R_factor_gt 0.0498
_refine_ls_shift/su_max 0.001
_refine_ls_shift/su_mean 0.000
_refine_ls_structure_factor_coef Fsqd
_refine_ls_weighting_details 'calc w=1/[\s^2^(Fo^2^)+(0.0918P)^2^+0.1130P] where P=(Fo^2^+2Fc^2^)/3'
_refine_ls_weighting_scheme calc
_refine_ls_wR_factor_gt 0.1349
_refine_ls_wR_factor_ref 0.1502
_reflns_number_gt 2243
_reflns_number_total 2627
_reflns_threshold_expression >2sigma(I)
_cod_data_source_file cg801322xsup1.cif
_cod_data_source_block CTDFormI
_cod_database_code 4509377

loop_
_symmetry_equiv_pos_as_xyz
'x, y, z'
'-x, -y, -z'

loop_
_atom_site_label
_atom_site_type_symbol
_atom_site_fract_x
_atom_site_fract_y
_atom_site_fract_z
_atom_site_U_iso_or_equiv
_atom_site_adp_type
_atom_site_occupancy
_atom_site_symmetry_multiplicity
_atom_site_calc_flag
_atom_site_refinement_flags
S1 S 0.17773(9) 0.49610(7) 0.36392(4) 0.0417(2) Uani 1 1 d .
Cl1 Cl 0.16105(11) 0.23593(9) 0.52904(4) 0.0573(3) Uani 1 1 d .
O2 O 0.6447(3) 0.24823(18) 0.16096(10) 0.0393(4) Uani 1 1 d .
O1 O 0.1073(3) -0.1767(2) -0.02595(10) 0.0469(4) Uani 1 1 d .
N1 N 0.2851(3) 0.0442(2) 0.09040(12) 0.0384(4) Uani 1 1 d .
O3 O 0.2243(3) 0.5775(2) 0.28189(13) 0.0582(5) Uani 1 1 d .
O4 O 0.2749(3) 0.5853(2) 0.45637(12) 0.0546(5) Uani 1 1 d .
C2 C 0.2554(4) -0.1076(3) 0.04650(14) 0.0380(5) Uani 1 1 d .
N2 N -0.0934(4) 0.4342(3) 0.35400(19) 0.0510(6) Uani 1 1 d .
C10 C 0.3396(4) 0.2766(3) 0.27509(14) 0.0362(5) Uani 1 1 d .
H10 H 0.3490 0.3506 0.2283 0.043 Uiso 1 1 calc R
C1 C 0.4800(3) 0.0966(3) 0.17247(13) 0.0340(5) Uani 1 1 d .
C11 C 0.2654(3) 0.3122(3) 0.35682(14) 0.0363(5) Uani 1 1 d .
C7 C 0.7637(4) -0.0736(3) 0.22811(16) 0.0428(5) Uani 1 1 d .
H7 H 0.8560 0.0077 0.2768 0.051 Uiso 1 1 calc R
C8 C 0.5715(3) -0.0517(3) 0.17126(14) 0.0346(5) Uani 1 1 d .
C12 C 0.2516(4) 0.2008(3) 0.42588(14) 0.0399(5) Uani 1 1 d .
C9 C 0.3997(3) 0.1307(3) 0.26295(13) 0.0338(4) Uani 1 1 d .
C14 C 0.3819(4) 0.0206(3) 0.33237(15) 0.0395(5) Uani 1 1 d .
H14 H 0.4201 -0.0776 0.3245 0.047 Uiso 1 1 calc R
C3 C 0.4365(4) -0.1715(3) 0.09805(14) 0.0379(5) Uani 1 1 d .
C6 C 0.8153(4) -0.2200(3) 0.21073(18) 0.0499(6) Uani 1 1 d .
H6 H 0.9453 -0.2368 0.2477 0.060 Uiso 1 1 calc R
C13 C 0.3080(4) 0.0553(3) 0.41342(15) 0.0412(5) Uani 1 1 d .
H13 H 0.2962 -0.0197 0.4597 0.049 Uiso 1 1 calc R
C4 C 0.4841(5) -0.3203(3) 0.08148(17) 0.0497(6) Uani 1 1 d .
H4 H 0.3902 -0.4022 0.0334 0.060 Uiso 1 1 calc R
C5 C 0.6759(5) -0.3422(3) 0.13893(18) 0.0546(7) Uani 1 1 d .
H5 H 0.7124 -0.4406 0.1294 0.065 Uiso 1 1 calc R
H1 H 0.189(4) 0.097(3) 0.0751(17) 0.040(6) Uiso 1 1 d .
H2B H -0.156(6) 0.403(5) 0.304(3) 0.069(10) Uiso 1 1 d .
H2A H 0.725(5) 0.229(4) 0.125(2) 0.057(8) Uiso 1 1 d .
H2C H -0.145(5) 0.402(4) 0.400(2) 0.051(8) Uiso 1 1 d .

loop_
_atom_site_aniso_label
_atom_site_aniso_U_11
_atom_site_aniso_U_22
_atom_site_aniso_U_33
_atom_site_aniso_U_23
_atom_site_aniso_U_13
_atom_site_aniso_U_12
S1 0.0403(4) 0.0423(4) 0.0451(4) -0.0075(2) 0.0114(2) 0.0164(3)
Cl1 0.0649(4) 0.0713(5) 0.0420(4) 0.0001(3) 0.0257(3) 0.0220(3)
O2 0.0481(9) 0.0363(8) 0.0367(8) -0.0010(6) 0.0153(7) 0.0142(7)
O1 0.0476(9) 0.0553(10) 0.0346(8) -0.0119(7) -0.0031(7) 0.0204(8)
N1 0.0443(10) 0.0441(10) 0.0303(8) -0.0033(7) 0.0013(7) 0.0237(9)
O3 0.0744(12) 0.0511(10) 0.0665(11) 0.0121(9) 0.0332(10) 0.0333(9)
O4 0.0440(9) 0.0568(10) 0.0574(10) -0.0240(8) 0.0050(8) 0.0142(8)
C2 0.0429(11) 0.0426(11) 0.0298(9) -0.0025(8) 0.0067(8) 0.0165(9)
N2 0.0401(11) 0.0686(15) 0.0429(12) -0.0143(11) 0.0044(10) 0.0199(10)
C10 0.0383(10) 0.0386(11) 0.0327(10) -0.0023(8) 0.0066(8) 0.0147(9)
C1 0.0377(10) 0.0363(10) 0.0292(9) -0.0004(8) 0.0048(8) 0.0147(9)
C11 0.0319(10) 0.0408(11) 0.0357(10) -0.0044(8) 0.0075(8) 0.0113(8)
C7 0.0416(11) 0.0457(12) 0.0419(11) 0.0006(9) 0.0031(9) 0.0186(10)
C8 0.0389(10) 0.0365(10) 0.0317(9) -0.0006(8) 0.0083(8) 0.0166(9)
C12 0.0363(10) 0.0508(12) 0.0317(10) -0.0024(9) 0.0081(8) 0.0121(9)
C9 0.0341(10) 0.0376(10) 0.0297(9) -0.0029(8) 0.0045(8) 0.0131(8)
C14 0.0419(11) 0.0422(11) 0.0370(10) 0.0013(9) 0.0065(9) 0.0183(9)
C3 0.0448(11) 0.0384(11) 0.0328(10) -0.0006(8) 0.0082(9) 0.0169(9)
C6 0.0512(13) 0.0544(14) 0.0508(13) 0.0047(11) 0.0059(11) 0.0298(12)
C13 0.0407(11) 0.0489(12) 0.0357(10) 0.0064(9) 0.0077(9) 0.0163(10)
C4 0.0681(16) 0.0408(12) 0.0425(12) -0.0058(9) 0.0049(11) 0.0256(11)
C5 0.0731(17) 0.0482(14) 0.0524(13) 0.0001(11) 0.0093(12) 0.0367(13)

loop_
_atom_type_symbol
_atom_type_description
_atom_type_scat_dispersion_real
_atom_type_scat_dispersion_imag
_atom_type_scat_source
C C 0.0033 0.0016 'International Tables Vol C Tables 4.2.6.8 and 6.1.1.4'
H H 0.0000 0.0000 'International Tables Vol C Tables 4.2.6.8 and 6.1.1.4'
O O 0.0106 0.0060 'International Tables Vol C Tables 4.2.6.8 and 6.1.1.4'
S S 0.1246 0.1234 'International Tables Vol C Tables 4.2.6.8 and 6.1.1.4'
N N 0.0061 0.0033 'International Tables Vol C Tables 4.2.6.8 and 6.1.1.4'
Cl Cl 0.1484 0.1585 'International Tables Vol C Tables 4.2.6.8 and 6.1.1.4'

loop_
_geom_angle_atom_site_label_1
_geom_angle_atom_site_label_2
_geom_angle_atom_site_label_3
_geom_angle
O3 S1 O4 119.57(12)
O3 S1 N2 107.72(14)
O4 S1 N2 106.94(12)
O3 S1 C11 105.78(10)
O4 S1 C11 109.53(10)
N2 S1 C11 106.64(11)
C1 O2 H2A 110(2)
C2 N1 C1 113.74(17)
C2 N1 H1 121.4(17)
C1 N1 H1 124.5(16)
O1 C2 N1 125.8(2)
O1 C2 C3 127.02(19)
N1 C2 C3 107.12(17)
S1 N2 H2B 113(3)
S1 N2 H2C 119(2)
H2B N2 H2C 123(3)
C9 C10 C11 120.47(19)
C9 C10 H10 119.8
C11 C10 H10 119.8
O2 C1 N1 111.92(16)
O2 C1 C8 112.41(16)
N1 C1 C8 101.01(15)
O2 C1 C9 105.95(16)
N1 C1 C9 110.65(16)
C8 C1 C9 115.03(16)
C12 C11 C10 119.2(2)
C12 C11 S1 123.11(16)
C10 C11 S1 117.57(16)
C8 C7 C6 118.1(2)
C8 C7 H7 121.0
C6 C7 H7 121.0
C7 C8 C3 120.87(19)
C7 C8 C1 129.13(18)
C3 C8 C1 109.94(17)
C13 C12 C11 120.40(19)
C13 C12 Cl1 117.59(17)
C11 C12 Cl1 122.01(17)
C14 C9 C10 119.22(19)
C14 C9 C1 122.02(18)
C10 C9 C1 118.76(18)
C9 C14 C13 120.5(2)
C9 C14 H14 119.7
C13 C14 H14 119.7
C8 C3 C4 121.4(2)
C8 C3 C2 108.17(18)
C4 C3 C2 130.4(2)
C7 C6 C5 121.0(2)
C7 C6 H6 119.5
C5 C6 H6 119.5
C12 C13 C14 120.2(2)
C12 C13 H13 119.9
C14 C13 H13 119.9
C5 C4 C3 117.5(2)
C5 C4 H4 121.2
C3 C4 H4 121.2
C4 C5 C6 121.1(2)
C4 C5 H5 119.4
C6 C5 H5 119.4

loop_
_geom_bond_atom_site_label_1
_geom_bond_atom_site_label_2
_geom_bond_distance
S1 O3 1.4191(19)
S1 O4 1.4290(16)
S1 N2 1.590(2)
S1 C11 1.786(2)
Cl1 C12 1.728(2)
O2 C1 1.419(3)
O2 H2A 0.83(3)
O1 C2 1.242(2)
N1 C2 1.346(3)
N1 C1 1.468(3)
N1 H1 0.84(3)
C2 C3 1.473(3)
N2 H2B 0.74(4)
N2 H2C 0.80(3)
C10 C9 1.394(3)
C10 C11 1.394(3)
C10 H10 0.9300
C1 C8 1.513(3)
C1 C9 1.525(3)
C11 C12 1.385(3)
C7 C8 1.378(3)
C7 C6 1.382(3)
C7 H7 0.9300
C8 C3 1.382(3)
C12 C13 1.380(3)
C9 C14 1.382(3)
C14 C13 1.382(3)
C14 H14 0.9300
C3 C4 1.386(3)
C6 C5 1.387(4)
C6 H6 0.9300
C13 H13 0.9300
C4 C5 1.380(3)
C4 H4 0.9300
C5 H5 0.9300
